data_7015283
loop_
_publ_author_name
'Unverhau, Kerstin'
'Kehr, Gerald'
'Fr\"ohlich, Roland'
'Erker, Gerhard'

_publ_section_title
;
 Synthesis of [3]ferrocenophane-bridged Cp-amido zirconium complexes
 and ansa-zirconocene complexes and their use in catalytic
 polymerisation reactions.
;
_journal_issue 14
_journal_name_full 'Dalton transactions (Cambridge, England : 2003)'
_journal_page_first 3724
_journal_page_last 3736
_journal_paper_doi 10.1039/c0dt01430c
_journal_volume 40
_journal_year 2011
_chemical_formula_sum 'C31.5 H30 Cl3 Fe N Zr'
_chemical_formula_weight 675.98
_chemical_name_systematic
;
?
;
_space_group_IT_number 15
_symmetry_cell_setting monoclinic
_symmetry_space_group_name_Hall '-C 2yc'
_symmetry_space_group_name_H-M 'C 1 2/c 1'
_atom_sites_solution_hydrogens geom
_atom_sites_solution_primary direct
_atom_sites_solution_secondary difmap
_audit_creation_method SHELXL-97
_cell_angle_alpha 90.00
_cell_angle_beta 116.986(1)
_cell_angle_gamma 90.00
_cell_formula_units_Z 8
_cell_length_a 26.8528(2)
_cell_length_b 12.6309(1)
_cell_length_c 19.1447(3)
_cell_measurement_reflns_used 6148
_cell_measurement_temperature 223(2)
_cell_measurement_theta_max 27.88
_cell_measurement_theta_min 0.41
_cell_volume 5786.39(12)
_computing_cell_refinement 'Collect (Nonius B.V., 1998)'
_computing_data_collection 'Collect (Nonius B.V., 1998)'
_computing_data_reduction 'Denzo-SMN (Otwinowski & Minor, 1997)'
_computing_molecular_graphics 'XP (BrukerAXS, 2000)'
_computing_publication_material 'SHELXL-97 (Sheldrick, 1997)'
_computing_structure_refinement 'SHELXL-97 (Sheldrick, 1997)'
_computing_structure_solution 'SHELXS-97 (Sheldrick, 1990)'
_diffrn_ambient_temperature 223(2)
_diffrn_measured_fraction_theta_full 0.987
_diffrn_measured_fraction_theta_max 0.987
_diffrn_measurement_device_type 'Nonius KappaCCD'
_diffrn_measurement_method '\w and \f scans'
_diffrn_radiation_monochromator graphite
_diffrn_radiation_source 'rotating anode Nonius FR591'
_diffrn_radiation_type MoK\a
_diffrn_radiation_wavelength 0.71073
_diffrn_reflns_av_R_equivalents 0.029
_diffrn_reflns_av_sigmaI/netI 0.0299
_diffrn_reflns_limit_h_max 35
_diffrn_reflns_limit_h_min -33
_diffrn_reflns_limit_k_max 16
_diffrn_reflns_limit_k_min -13
_diffrn_reflns_limit_l_max 22
_diffrn_reflns_limit_l_min -25
_diffrn_reflns_number 20203
_diffrn_reflns_theta_full 28.28
_diffrn_reflns_theta_max 28.28
_diffrn_reflns_theta_min 1.82
_exptl_absorpt_coefficient_mu 1.161
_exptl_absorpt_correction_T_max 0.8452
_exptl_absorpt_correction_T_min 0.6868
_exptl_absorpt_correction_type multi-scan
_exptl_absorpt_process_details 'Denzo (Otwinowski, Borek, Majewski & Minor, 2003)'
_exptl_crystal_colour red
_exptl_crystal_density_diffrn 1.552
_exptl_crystal_density_method 'not measured'
_exptl_crystal_description plate
_exptl_crystal_F_000 2744
_exptl_crystal_size_max 0.35
_exptl_crystal_size_mid 0.35
_exptl_crystal_size_min 0.15
_refine_diff_density_max 0.986
_refine_diff_density_min -1.367
_refine_diff_density_rms 0.076
_refine_ls_extinction_method none
_refine_ls_goodness_of_fit_ref 1.030
_refine_ls_hydrogen_treatment constr
_refine_ls_matrix_type full
_refine_ls_number_parameters 348
_refine_ls_number_reflns 7093
_refine_ls_number_restraints 15
_refine_ls_restrained_S_all 1.089
_refine_ls_R_factor_all 0.0448
_refine_ls_R_factor_gt 0.0357
_refine_ls_shift/su_max 0.000
_refine_ls_shift/su_mean 0.000
_refine_ls_structure_factor_coef Fsqd
_refine_ls_weighting_details 'calc w=1/[\s^2^(Fo^2^)+(0.0504P)^2^+10.9239P] where P=(Fo^2^+2Fc^2^)/3'
_refine_ls_weighting_scheme calc
_refine_ls_wR_factor_gt 0.0926
_refine_ls_wR_factor_ref 0.0982
_reflns_number_gt 6026
_reflns_number_total 7093
_reflns_threshold_expression >2sigma(I)
_cod_data_source_file c0dt01430c.txt
_cod_data_source_block erk4462
_cod_original_cell_volume 5786.38(11)
_cod_original_sg_symbol_H-M C2/c
_cod_original_formula_sum 'C31.50 H30 Cl3 Fe N Zr'
_cod_database_code 7015283

loop_
_symmetry_equiv_pos_as_xyz
'x, y, z'
'-x, y, -z+1/2'
'x+1/2, y+1/2, z'
'-x+1/2, y+1/2, -z+1/2'
'-x, -y, -z'
'x, -y, z-1/2'
'-x+1/2, -y+1/2, -z'
'x+1/2, -y+1/2, z-1/2'

loop_
_atom_site_label
_atom_site_type_symbol
_atom_site_fract_x
_atom_site_fract_y
_atom_site_fract_z
_atom_site_U_iso_or_equiv
_atom_site_adp_type
_atom_site_occupancy
_atom_site_symmetry_multiplicity
_atom_site_calc_flag
_atom_site_refinement_flags
_atom_site_disorder_assembly
_atom_site_disorder_group
Fe1 Fe 0.014225(14) 0.78603(3) -0.05539(2) 0.02752(10) Uani 1 1 d . . .
N1 N 0.10386(9) 0.61770(16) 0.00402(12) 0.0284(4) Uani 1 1 d . . .
C1 C 0.02461(11) 0.8335(2) -0.14887(14) 0.0326(5) Uani 1 1 d . . .
C2 C -0.01892(12) 0.8942(2) -0.14393(16) 0.0378(6) Uani 1 1 d . . .
H2 H -0.0193 0.9681 -0.1385 0.045 Uiso 1 1 calc R . .
C3 C -0.06167(12) 0.8227(3) -0.14876(17) 0.0427(7) Uani 1 1 d . . .
H3 H -0.0949 0.8414 -0.1467 0.051 Uiso 1 1 calc R . .
C4 C -0.04522(12) 0.7185(3) -0.15718(16) 0.0413(7) Uani 1 1 d . . .
H4 H -0.0655 0.6560 -0.1615 0.050 Uiso 1 1 calc R . .
C5 C 0.00733(12) 0.7256(2) -0.15785(15) 0.0356(6) Uani 1 1 d . . .
H5 H 0.0275 0.6682 -0.1634 0.043 Uiso 1 1 calc R . .
C6 C 0.07989(11) 0.8742(2) -0.14142(15) 0.0332(5) Uani 1 1 d . . .
H6 H 0.0815 0.8531 -0.1901 0.040 Uiso 1 1 calc R . .
C7 C 0.08247(14) 0.9956(2) -0.13866(19) 0.0464(7) Uani 1 1 d . . .
H7A H 0.0548 1.0240 -0.1882 0.070 Uiso 1 1 calc R . .
H7B H 0.1194 1.0187 -0.1293 0.070 Uiso 1 1 calc R . .
H7C H 0.0748 1.0208 -0.0967 0.070 Uiso 1 1 calc R . .
C8 C 0.13120(11) 0.8241(2) -0.07347(14) 0.0301(5) Uani 1 1 d . . .
H8A H 0.1648 0.8463 -0.0776 0.036 Uiso 1 1 calc R . .
H8B H 0.1284 0.7470 -0.0794 0.036 Uiso 1 1 calc R . .
C9 C 0.13869(10) 0.85293(19) 0.00953(14) 0.0263(5) Uani 1 1 d . . .
H9 H 0.1360 0.9310 0.0109 0.032 Uiso 1 1 calc R . .
C10 C 0.09338(10) 0.80893(19) 0.02688(13) 0.0255(5) Uani 1 1 d . . .
C11 C 0.05608(11) 0.8704(2) 0.04519(14) 0.0309(5) Uani 1 1 d . . .
H11 H 0.0569 0.9444 0.0506 0.037 Uiso 1 1 calc R . .
C12 C 0.01745(11) 0.8006(2) 0.05384(15) 0.0342(6) Uani 1 1 d . . .
H12 H -0.0116 0.8208 0.0657 0.041 Uiso 1 1 calc R . .
C13 C 0.03036(11) 0.6950(2) 0.04150(15) 0.0321(5) Uani 1 1 d . . .
H13 H 0.0114 0.6335 0.0435 0.038 Uiso 1 1 calc R . .
C14 C 0.07761(10) 0.69930(19) 0.02536(14) 0.0270(5) Uani 1 1 d . . .
C15 C 0.09591(10) 0.5215(2) 0.01546(15) 0.0294(5) Uani 1 1 d . . .
H15 H 0.0739 0.5053 0.0407 0.035 Uiso 1 1 calc R . .
C16 C 0.12051(10) 0.4349(2) -0.00997(15) 0.0301(5) Uani 1 1 d . . .
C17 C 0.11234(11) 0.3301(2) 0.00526(15) 0.0320(5) Uani 1 1 d . . .
H17 H 0.0918 0.3150 0.0329 0.038 Uiso 1 1 calc R . .
C18 C 0.13433(12) 0.2481(2) -0.02010(17) 0.0391(6) Uani 1 1 d . . .
H18 H 0.1285 0.1776 -0.0100 0.047 Uiso 1 1 calc R . .
C19 C 0.16474(15) 0.2695(3) -0.0601(2) 0.0527(8) Uani 1 1 d . . .
H19 H 0.1796 0.2136 -0.0771 0.063 Uiso 1 1 calc R . .
C20 C 0.17340(19) 0.3729(3) -0.0751(3) 0.0672(12) Uani 1 1 d . . .
H20 H 0.1944 0.3874 -0.1022 0.081 Uiso 1 1 calc R . .
C21 C 0.15131(16) 0.4551(2) -0.0505(2) 0.0521(8) Uani 1 1 d . . .
H21 H 0.1571 0.5254 -0.0613 0.063 Uiso 1 1 calc R . .
Zr1 Zr 0.234601(9) 0.901110(18) 0.209746(13) 0.02424(8) Uani 1 1 d . . .
Cl1 Cl 0.18649(3) 1.06161(5) 0.14006(4) 0.03627(15) Uani 1 1 d . . .
Cl2 Cl 0.32490(3) 0.98599(6) 0.28832(4) 0.04292(17) Uani 1 1 d . . .
C30 C 0.19650(10) 0.82357(19) 0.07206(14) 0.0269(5) Uani 1 1 d . . .
C31 C 0.24634(11) 0.8791(2) 0.08625(16) 0.0316(5) Uani 1 1 d . . .
H31 H 0.2484 0.9398 0.0593 0.038 Uiso 1 1 calc R . .
C32 C 0.29203(11) 0.8282(2) 0.14739(17) 0.0362(6) Uani 1 1 d . . .
H32 H 0.3298 0.8478 0.1671 0.043 Uiso 1 1 calc R . .
C33 C 0.27131(11) 0.7430(2) 0.17381(17) 0.0355(6) Uani 1 1 d . . .
H33 H 0.2925 0.6969 0.2153 0.043 Uiso 1 1 calc R . .
C34 C 0.21236(11) 0.7395(2) 0.12621(15) 0.0310(5) Uani 1 1 d . . .
H34 H 0.1880 0.6892 0.1303 0.037 Uiso 1 1 calc R . .
C35 C 0.24510(13) 0.8420(3) 0.34041(17) 0.0469(7) Uani 1 1 d . . .
H35 H 0.2812 0.8274 0.3801 0.056 Uiso 1 1 calc R . .
C36 C 0.20948(14) 0.7703(2) 0.28592(18) 0.0423(7) Uani 1 1 d . . .
H36 H 0.2171 0.6985 0.2821 0.051 Uiso 1 1 calc R . .
C37 C 0.16001(13) 0.8239(3) 0.23755(19) 0.0545(9) Uani 1 1 d . . .
H37 H 0.1287 0.7947 0.1951 0.065 Uiso 1 1 calc R . .
C38 C 0.16549(18) 0.9271(3) 0.2634(2) 0.0644(12) Uani 1 1 d . . .
H38 H 0.1381 0.9801 0.2420 0.077 Uiso 1 1 calc R . .
C39 C 0.2179(2) 0.9398(3) 0.3260(2) 0.0616(11) Uani 1 1 d . . .
H39 H 0.2325 1.0029 0.3538 0.074 Uiso 1 1 calc R . .
Cl11 Cl 0.0162(4) 0.2654(6) -0.2519(7) 0.255(4) Uani 0.50 1 d PDU A -1
Cl12 Cl -0.0321(3) 0.4462(4) -0.2243(3) 0.193(2) Uani 0.50 1 d PDU A -1
C101 C 0.0253(10) 0.3946(14) -0.227(3) 0.36(2) Uiso 0.50 1 d PD A -1
H10A H 0.0328 0.4337 -0.2657 0.428 Uiso 0.50 1 calc PR A -1
H10B H 0.0577 0.4027 -0.1759 0.428 Uiso 0.50 1 calc PR A -1

loop_
_atom_site_aniso_label
_atom_site_aniso_U_11
_atom_site_aniso_U_22
_atom_site_aniso_U_33
_atom_site_aniso_U_23
_atom_site_aniso_U_13
_atom_site_aniso_U_12
Fe1 0.02478(18) 0.0335(2) 0.02464(18) -0.00274(13) 0.01153(14) -0.00003(14)
N1 0.0275(10) 0.0275(11) 0.0308(11) -0.0016(8) 0.0139(9) -0.0019(8)
C1 0.0344(13) 0.0420(15) 0.0203(11) -0.0007(10) 0.0114(10) 0.0010(11)
C2 0.0385(15) 0.0409(15) 0.0317(13) 0.0035(11) 0.0139(12) 0.0079(12)
C3 0.0280(13) 0.0622(19) 0.0322(14) 0.0064(13) 0.0086(11) 0.0082(13)
C4 0.0348(14) 0.0528(18) 0.0302(14) -0.0078(12) 0.0094(12) -0.0103(12)
C5 0.0378(14) 0.0414(15) 0.0259(12) -0.0084(11) 0.0129(11) -0.0030(11)
C6 0.0401(14) 0.0389(14) 0.0253(12) -0.0019(10) 0.0190(11) -0.0024(11)
C7 0.0539(18) 0.0420(17) 0.0431(16) 0.0082(13) 0.0219(15) -0.0041(14)
C8 0.0333(13) 0.0343(13) 0.0288(12) -0.0036(10) 0.0195(11) -0.0029(10)
C9 0.0293(12) 0.0260(12) 0.0269(12) -0.0024(9) 0.0155(10) -0.0019(9)
C10 0.0247(11) 0.0305(12) 0.0221(11) -0.0027(9) 0.0113(9) 0.0001(9)
C11 0.0308(12) 0.0370(14) 0.0259(12) -0.0066(10) 0.0138(10) -0.0002(10)
C12 0.0304(13) 0.0468(16) 0.0316(13) -0.0035(11) 0.0195(11) 0.0016(11)
C13 0.0295(12) 0.0405(14) 0.0308(13) -0.0001(11) 0.0177(11) -0.0044(10)
C14 0.0257(11) 0.0306(12) 0.0258(11) -0.0004(9) 0.0127(9) -0.0006(9)
C15 0.0260(11) 0.0321(13) 0.0300(12) 0.0002(10) 0.0127(10) -0.0030(9)
C16 0.0294(12) 0.0290(12) 0.0323(13) -0.0013(10) 0.0143(10) -0.0045(10)
C17 0.0296(12) 0.0307(13) 0.0326(13) 0.0015(10) 0.0114(11) -0.0040(10)
C18 0.0414(15) 0.0263(13) 0.0426(15) -0.0012(11) 0.0128(13) -0.0031(11)
C19 0.064(2) 0.0390(17) 0.069(2) -0.0119(15) 0.0427(19) -0.0008(15)
C20 0.095(3) 0.0452(19) 0.103(3) -0.0137(19) 0.081(3) -0.0106(19)
C21 0.071(2) 0.0340(16) 0.076(2) -0.0043(15) 0.055(2) -0.0086(14)
Zr1 0.02437(12) 0.02321(13) 0.02577(12) 0.00033(8) 0.01193(9) 0.00129(8)
Cl1 0.0434(4) 0.0265(3) 0.0350(3) 0.0032(2) 0.0143(3) 0.0076(3)
Cl2 0.0323(3) 0.0463(4) 0.0415(4) -0.0093(3) 0.0092(3) -0.0075(3)
C30 0.0278(12) 0.0280(12) 0.0292(12) -0.0038(9) 0.0166(10) -0.0027(9)
C31 0.0297(12) 0.0371(14) 0.0343(13) -0.0048(10) 0.0201(11) -0.0046(10)
C32 0.0248(12) 0.0445(15) 0.0424(15) -0.0101(12) 0.0178(11) -0.0025(11)
C33 0.0317(13) 0.0323(13) 0.0393(14) -0.0037(11) 0.0133(11) 0.0088(11)
C34 0.0320(13) 0.0248(12) 0.0351(13) -0.0033(10) 0.0142(11) -0.0001(10)
C35 0.0401(16) 0.067(2) 0.0315(14) 0.0133(14) 0.0140(13) -0.0015(14)
C36 0.0577(18) 0.0347(15) 0.0459(16) 0.0077(12) 0.0335(15) 0.0010(13)
C37 0.0334(15) 0.097(3) 0.0369(16) 0.0111(17) 0.0191(13) -0.0084(16)
C38 0.071(2) 0.079(3) 0.072(3) 0.040(2) 0.057(2) 0.044(2)
C39 0.109(3) 0.0449(19) 0.061(2) -0.0104(16) 0.065(3) -0.011(2)
Cl11 0.263(6) 0.255(5) 0.249(5) -0.038(4) 0.116(4) 0.074(4)
Cl12 0.227(4) 0.169(4) 0.166(4) -0.035(3) 0.076(3) 0.035(3)

loop_
_atom_type_symbol
_atom_type_description
_atom_type_scat_dispersion_real
_atom_type_scat_dispersion_imag
_atom_type_scat_source
C C 0.0033 0.0016 'International Tables Vol C Tables 4.2.6.8 and 6.1.1.4'
H H 0.0000 0.0000 'International Tables Vol C Tables 4.2.6.8 and 6.1.1.4'
N N 0.0061 0.0033 'International Tables Vol C Tables 4.2.6.8 and 6.1.1.4'
Cl Cl 0.1484 0.1585 'International Tables Vol C Tables 4.2.6.8 and 6.1.1.4'
Fe Fe 0.3463 0.8444 'International Tables Vol C Tables 4.2.6.8 and 6.1.1.4'
Zr Zr -2.9673 0.5597 'International Tables Vol C Tables 4.2.6.8 and 6.1.1.4'

loop_
_geom_angle_atom_site_label_1
_geom_angle_atom_site_label_2
_geom_angle_atom_site_label_3
_geom_angle
_geom_angle_site_symmetry_1
_geom_angle_site_symmetry_3
_geom_angle_publ_flag
C10 Fe1 C1 97.42(10) . . ?
C10 Fe1 C14 41.94(10) . . ?
C1 Fe1 C14 115.49(10) . . ?
C10 Fe1 C5 114.25(10) . . ?
C1 Fe1 C5 41.12(11) . . ?
C14 Fe1 C5 102.16(11) . . ?
C10 Fe1 C11 41.41(9) . . ?
C1 Fe1 C11 116.31(11) . . ?
C14 Fe1 C11 69.44(10) . . ?
C5 Fe1 C11 151.48(11) . . ?
C10 Fe1 C2 117.51(11) . . ?
C1 Fe1 C2 41.40(11) . . ?
C14 Fe1 C2 153.55(11) . . ?
C5 Fe1 C2 68.62(12) . . ?
C11 Fe1 C2 106.31(12) . . ?
C10 Fe1 C13 70.03(10) . . ?
C1 Fe1 C13 155.14(11) . . ?
C14 Fe1 C13 41.24(9) . . ?
C5 Fe1 C13 123.41(11) . . ?
C11 Fe1 C13 68.84(11) . . ?
C2 Fe1 C13 163.45(11) . . ?
C10 Fe1 C12 69.49(10) . . ?
C1 Fe1 C12 155.74(11) . . ?
C14 Fe1 C12 68.88(10) . . ?
C5 Fe1 C12 162.84(12) . . ?
C11 Fe1 C12 40.77(11) . . ?
C2 Fe1 C12 125.79(11) . . ?
C13 Fe1 C12 40.48(11) . . ?
C10 Fe1 C4 152.83(11) . . ?
C1 Fe1 C4 69.20(11) . . ?
C14 Fe1 C4 121.32(12) . . ?
C5 Fe1 C4 40.56(11) . . ?
C11 Fe1 C4 165.76(11) . . ?
C2 Fe1 C4 68.48(12) . . ?
C13 Fe1 C4 112.17(12) . . ?
C12 Fe1 C4 130.83(11) . . ?
C10 Fe1 C3 157.48(12) . . ?
C1 Fe1 C3 69.24(11) . . ?
C14 Fe1 C3 160.16(12) . . ?
C5 Fe1 C3 68.08(12) . . ?
C11 Fe1 C3 127.34(12) . . ?
C2 Fe1 C3 40.80(12) . . ?
C13 Fe1 C3 128.94(11) . . ?
C12 Fe1 C3 115.42(11) . . ?
C4 Fe1 C3 40.29(13) . . ?
C15 N1 C14 120.3(2) . . ?
C5 C1 C2 106.8(2) . . ?
C5 C1 C6 126.0(2) . . ?
C2 C1 C6 127.2(3) . . ?
C5 C1 Fe1 69.82(15) . . ?
C2 C1 Fe1 69.95(15) . . ?
C6 C1 Fe1 122.66(18) . . ?
C3 C2 C1 108.2(3) . . ?
C3 C2 Fe1 70.45(16) . . ?
C1 C2 Fe1 68.66(15) . . ?
C4 C3 C2 108.1(3) . . ?
C4 C3 Fe1 69.80(16) . . ?
C2 C3 Fe1 68.75(16) . . ?
C5 C4 C3 107.7(3) . . ?
C5 C4 Fe1 68.64(15) . . ?
C3 C4 Fe1 69.91(16) . . ?
C4 C5 C1 109.3(2) . . ?
C4 C5 Fe1 70.79(16) . . ?
C1 C5 Fe1 69.06(14) . . ?
C1 C6 C7 111.7(2) . . ?
C1 C6 C8 113.8(2) . . ?
C7 C6 C8 111.9(2) . . ?
C6 C8 C9 114.8(2) . . ?
C10 C9 C30 112.1(2) . . ?
C10 C9 C8 113.4(2) . . ?
C30 C9 C8 111.23(19) . . ?
C11 C10 C14 107.1(2) . . ?
C11 C10 C9 125.4(2) . . ?
C14 C10 C9 127.5(2) . . ?
C11 C10 Fe1 70.20(14) . . ?
C14 C10 Fe1 69.53(14) . . ?
C9 C10 Fe1 123.58(16) . . ?
C12 C11 C10 108.6(2) . . ?
C12 C11 Fe1 70.61(15) . . ?
C10 C11 Fe1 68.39(13) . . ?
C13 C12 C11 108.4(2) . . ?
C13 C12 Fe1 69.49(15) . . ?
C11 C12 Fe1 68.63(14) . . ?
C12 C13 C14 107.8(2) . . ?
C12 C13 Fe1 70.03(15) . . ?
C14 C13 Fe1 68.26(14) . . ?
N1 C14 C13 129.9(2) . . ?
N1 C14 C10 121.7(2) . . ?
C13 C14 C10 108.1(2) . . ?
N1 C14 Fe1 122.14(17) . . ?
C13 C14 Fe1 70.50(14) . . ?
C10 C14 Fe1 68.53(13) . . ?
N1 C15 C16 121.3(2) . . ?
C21 C16 C17 118.7(3) . . ?
C21 C16 C15 121.2(2) . . ?
C17 C16 C15 120.0(2) . . ?
C18 C17 C16 120.3(3) . . ?
C19 C18 C17 120.2(3) . . ?
C18 C19 C20 120.1(3) . . ?
C21 C20 C19 120.1(3) . . ?
C20 C21 C16 120.6(3) . . ?
Cl2 Zr1 Cl1 95.91(3) . . ?
Cl2 Zr1 C33 96.70(7) . . ?
Cl1 Zr1 C33 134.37(7) . . ?
Cl2 Zr1 C36 112.76(8) . . ?
Cl1 Zr1 C36 130.70(8) . . ?
C33 Zr1 C36 82.80(10) . . ?
Cl2 Zr1 C37 135.12(8) . . ?
Cl1 Zr1 C37 99.44(9) . . ?
C33 Zr1 C37 101.82(12) . . ?
C36 Zr1 C37 32.66(11) . . ?
Cl2 Zr1 C34 129.46(6) . . ?
Cl1 Zr1 C34 114.51(6) . . ?
C33 Zr1 C34 33.42(9) . . ?
C36 Zr1 C34 77.45(10) . . ?
C37 Zr1 C34 80.49(11) . . ?
Cl2 Zr1 C35 83.42(8) . . ?
Cl1 Zr1 C35 125.76(8) . . ?
C33 Zr1 C35 99.19(11) . . ?
C36 Zr1 C35 32.20(11) . . ?
C37 Zr1 C35 53.58(10) . . ?
C34 Zr1 C35 106.41(10) . . ?
Cl2 Zr1 C39 84.02(11) . . ?
Cl1 Zr1 C39 93.39(10) . . ?
C33 Zr1 C39 131.45(11) . . ?
C36 Zr1 C39 53.50(11) . . ?
C37 Zr1 C39 53.31(13) . . ?
C34 Zr1 C39 129.87(10) . . ?
C35 Zr1 C39 32.41(12) . . ?
Cl2 Zr1 C32 78.58(6) . . ?
Cl1 Zr1 C32 109.27(7) . . ?
C33 Zr1 C32 32.84(9) . . ?
C36 Zr1 C32 115.00(10) . . ?
C37 Zr1 C32 133.12(12) . . ?
C34 Zr1 C32 54.24(9) . . ?
C35 Zr1 C32 123.41(11) . . ?
C39 Zr1 C32 152.56(13) . . ?
Cl2 Zr1 C38 113.61(12) . . ?
Cl1 Zr1 C38 79.05(8) . . ?
C33 Zr1 C38 133.10(12) . . ?
C36 Zr1 C38 53.26(11) . . ?
C37 Zr1 C38 31.93(13) . . ?
C34 Zr1 C38 111.23(13) . . ?
C35 Zr1 C38 53.13(11) . . ?
C39 Zr1 C38 31.90(14) . . ?
C32 Zr1 C38 165.03(13) . . ?
Cl2 Zr1 C31 96.51(6) . . ?
Cl1 Zr1 C31 80.85(7) . . ?
C33 Zr1 C31 54.24(9) . . ?
C36 Zr1 C31 130.83(9) . . ?
C37 Zr1 C31 127.41(10) . . ?
C34 Zr1 C31 53.68(8) . . ?
C35 Zr1 C31 153.34(10) . . ?
C39 Zr1 C31 174.24(11) . . ?
C32 Zr1 C31 32.38(9) . . ?
C38 Zr1 C31 145.14(12) . . ?
Cl2 Zr1 C30 128.66(6) . . ?
Cl1 Zr1 C30 83.67(6) . . ?
C33 Zr1 C30 54.75(9) . . ?
C36 Zr1 C30 105.20(9) . . ?
C37 Zr1 C30 94.94(10) . . ?
C34 Zr1 C30 32.40(8) . . ?
C35 Zr1 C30 136.82(10) . . ?
C39 Zr1 C30 147.32(12) . . ?
C32 Zr1 C30 54.09(8) . . ?
C38 Zr1 C30 116.59(13) . . ?
C31 Zr1 C30 32.49(8) . . ?
C34 C30 C31 106.7(2) . . ?
C34 C30 C9 128.7(2) . . ?
C31 C30 C9 124.6(2) . . ?
C34 C30 Zr1 71.55(14) . . ?
C31 C30 Zr1 73.26(14) . . ?
C9 C30 Zr1 120.62(15) . . ?
C32 C31 C30 108.8(2) . . ?
C32 C31 Zr1 72.88(15) . . ?
C30 C31 Zr1 74.24(14) . . ?
C33 C32 C31 108.1(2) . . ?
C33 C32 Zr1 71.43(15) . . ?
C31 C32 Zr1 74.75(14) . . ?
C32 C33 C34 107.5(2) . . ?
C32 C33 Zr1 75.72(15) . . ?
C34 C33 Zr1 74.59(14) . . ?
C30 C34 C33 108.9(2) . . ?
C30 C34 Zr1 76.05(14) . . ?
C33 C34 Zr1 71.98(14) . . ?
C36 C35 C39 108.0(3) . . ?
C36 C35 Zr1 73.49(17) . . ?
C39 C35 Zr1 74.15(18) . . ?
C35 C36 C37 107.8(3) . . ?
C35 C36 Zr1 74.30(17) . . ?
C37 C36 Zr1 73.74(17) . . ?
C38 C37 C36 107.7(3) . . ?
C38 C37 Zr1 75.03(19) . . ?
C36 C37 Zr1 73.59(17) . . ?
C37 C38 C39 108.8(3) . . ?
C37 C38 Zr1 73.03(18) . . ?
C39 C38 Zr1 73.74(19) . . ?
C38 C39 C35 107.7(3) . . ?
C38 C39 Zr1 74.36(19) . . ?
C35 C39 Zr1 73.44(18) . . ?
Cl11 C101 Cl12 111.3(8) . . ?

loop_
_geom_bond_atom_site_label_1
_geom_bond_atom_site_label_2
_geom_bond_distance
_geom_bond_site_symmetry_2
_geom_bond_publ_flag
Fe1 C10 2.011(2) . ?
Fe1 C1 2.023(3) . ?
Fe1 C14 2.025(2) . ?
Fe1 C5 2.033(3) . ?
Fe1 C11 2.035(2) . ?
Fe1 C2 2.041(3) . ?
Fe1 C13 2.054(3) . ?
Fe1 C12 2.062(3) . ?
Fe1 C4 2.062(3) . ?
Fe1 C3 2.063(3) . ?
N1 C15 1.270(3) . ?
N1 C14 1.410(3) . ?
C1 C5 1.425(4) . ?
C1 C2 1.436(4) . ?
C1 C6 1.515(4) . ?
C2 C3 1.431(4) . ?
C3 C4 1.421(4) . ?
C4 C5 1.420(4) . ?
C6 C7 1.535(4) . ?
C6 C8 1.538(4) . ?
C8 C9 1.552(3) . ?
C9 C10 1.505(3) . ?
C9 C30 1.515(3) . ?
C10 C11 1.431(3) . ?
C10 C14 1.444(3) . ?
C11 C12 1.427(4) . ?
C12 C13 1.424(4) . ?
C13 C14 1.437(3) . ?
C15 C16 1.470(4) . ?
C16 C21 1.391(4) . ?
C16 C17 1.395(4) . ?
C17 C18 1.384(4) . ?
C18 C19 1.375(4) . ?
C19 C20 1.380(5) . ?
C20 C21 1.380(5) . ?
Zr1 Cl2 2.4457(7) . ?
Zr1 Cl1 2.4484(6) . ?
Zr1 C33 2.459(3) . ?
Zr1 C36 2.491(3) . ?
Zr1 C37 2.493(3) . ?
Zr1 C34 2.493(2) . ?
Zr1 C35 2.501(3) . ?
Zr1 C39 2.510(3) . ?
Zr1 C32 2.514(3) . ?
Zr1 C38 2.518(3) . ?
Zr1 C31 2.538(3) . ?
Zr1 C30 2.551(2) . ?
C30 C34 1.408(4) . ?
C30 C31 1.424(3) . ?
C31 C32 1.409(4) . ?
C32 C33 1.407(4) . ?
C33 C34 1.425(4) . ?
C35 C36 1.384(5) . ?
C35 C39 1.399(5) . ?
C36 C37 1.401(5) . ?
C37 C38 1.379(6) . ?
C38 C39 1.382(6) . ?
Cl11 C101 1.685(10) . ?
Cl12 C101 1.697(11) . ?

loop_
_geom_torsion_atom_site_label_1
_geom_torsion_atom_site_label_2
_geom_torsion_atom_site_label_3
_geom_torsion_atom_site_label_4
_geom_torsion
_geom_torsion_site_symmetry_1
_geom_torsion_site_symmetry_2
_geom_torsion_site_symmetry_3
_geom_torsion_site_symmetry_4
_geom_torsion_publ_flag
C10 Fe1 C1 C5 118.72(16) . . . . ?
C14 Fe1 C1 C5 78.97(18) . . . . ?
C11 Fe1 C1 C5 157.53(16) . . . . ?
C2 Fe1 C1 C5 -117.5(2) . . . . ?
C13 Fe1 C1 C5 61.3(3) . . . . ?
C12 Fe1 C1 C5 173.9(2) . . . . ?
C4 Fe1 C1 C5 -36.81(17) . . . . ?
C3 Fe1 C1 C5 -80.04(18) . . . . ?
C10 Fe1 C1 C2 -123.82(17) . . . . ?
C14 Fe1 C1 C2 -163.56(16) . . . . ?
C5 Fe1 C1 C2 117.5(2) . . . . ?
C11 Fe1 C1 C2 -85.01(18) . . . . ?
C13 Fe1 C1 C2 178.7(2) . . . . ?
C12 Fe1 C1 C2 -68.6(3) . . . . ?
C4 Fe1 C1 C2 80.65(18) . . . . ?
C3 Fe1 C1 C2 37.42(17) . . . . ?
C10 Fe1 C1 C6 -1.8(2) . . . . ?
C14 Fe1 C1 C6 -41.5(3) . . . . ?
C5 Fe1 C1 C6 -120.5(3) . . . . ?
C11 Fe1 C1 C6 37.0(3) . . . . ?
C2 Fe1 C1 C6 122.0(3) . . . . ?
C13 Fe1 C1 C6 -59.2(4) . . . . ?
C12 Fe1 C1 C6 53.4(4) . . . . ?
C4 Fe1 C1 C6 -157.3(3) . . . . ?
C3 Fe1 C1 C6 159.4(3) . . . . ?
C5 C1 C2 C3 0.9(3) . . . . ?
C6 C1 C2 C3 -175.9(2) . . . . ?
Fe1 C1 C2 C3 -59.58(19) . . . . ?
C5 C1 C2 Fe1 60.43(18) . . . . ?
C6 C1 C2 Fe1 -116.4(3) . . . . ?
C10 Fe1 C2 C3 -172.14(16) . . . . ?
C1 Fe1 C2 C3 119.6(2) . . . . ?
C14 Fe1 C2 C3 154.6(2) . . . . ?
C5 Fe1 C2 C3 80.79(19) . . . . ?
C11 Fe1 C2 C3 -128.91(17) . . . . ?
C13 Fe1 C2 C3 -58.5(5) . . . . ?
C12 Fe1 C2 C3 -88.5(2) . . . . ?
C4 Fe1 C2 C3 37.06(18) . . . . ?
C10 Fe1 C2 C1 68.26(18) . . . . ?
C14 Fe1 C2 C1 35.0(3) . . . . ?
C5 Fe1 C2 C1 -38.80(16) . . . . ?
C11 Fe1 C2 C1 111.49(16) . . . . ?
C13 Fe1 C2 C1 -178.1(3) . . . . ?
C12 Fe1 C2 C1 151.86(16) . . . . ?
C4 Fe1 C2 C1 -82.54(17) . . . . ?
C3 Fe1 C2 C1 -119.6(2) . . . . ?
C1 C2 C3 C4 -0.4(3) . . . . ?
Fe1 C2 C3 C4 -58.9(2) . . . . ?
C1 C2 C3 Fe1 58.47(18) . . . . ?
C10 Fe1 C3 C4 138.3(3) . . . . ?
C1 Fe1 C3 C4 81.95(18) . . . . ?
C14 Fe1 C3 C4 -25.8(4) . . . . ?
C5 Fe1 C3 C4 37.66(17) . . . . ?
C11 Fe1 C3 C4 -170.18(17) . . . . ?
C2 Fe1 C3 C4 119.9(2) . . . . ?
C13 Fe1 C3 C4 -78.3(2) . . . . ?
C12 Fe1 C3 C4 -123.98(18) . . . . ?
C10 Fe1 C3 C2 18.5(4) . . . . ?
C1 Fe1 C3 C2 -37.94(17) . . . . ?
C14 Fe1 C3 C2 -145.7(3) . . . . ?
C5 Fe1 C3 C2 -82.23(18) . . . . ?
C11 Fe1 C3 C2 69.9(2) . . . . ?
C13 Fe1 C3 C2 161.80(16) . . . . ?
C12 Fe1 C3 C2 116.13(18) . . . . ?
C4 Fe1 C3 C2 -119.9(2) . . . . ?
C2 C3 C4 C5 -0.2(3) . . . . ?
Fe1 C3 C4 C5 -58.43(19) . . . . ?
C2 C3 C4 Fe1 58.2(2) . . . . ?
C10 Fe1 C4 C5 -26.8(3) . . . . ?
C1 Fe1 C4 C5 37.30(17) . . . . ?
C14 Fe1 C4 C5 -70.6(2) . . . . ?
C11 Fe1 C4 C5 152.8(4) . . . . ?
C2 Fe1 C4 C5 81.83(19) . . . . ?
C13 Fe1 C4 C5 -115.99(17) . . . . ?
C12 Fe1 C4 C5 -158.82(17) . . . . ?
C3 Fe1 C4 C5 119.3(3) . . . . ?
C10 Fe1 C4 C3 -146.1(2) . . . . ?
C1 Fe1 C4 C3 -82.05(19) . . . . ?
C14 Fe1 C4 C3 170.03(16) . . . . ?
C5 Fe1 C4 C3 -119.3(3) . . . . ?
C11 Fe1 C4 C3 33.5(6) . . . . ?
C2 Fe1 C4 C3 -37.51(17) . . . . ?
C13 Fe1 C4 C3 124.66(18) . . . . ?
C12 Fe1 C4 C3 81.8(2) . . . . ?
C3 C4 C5 C1 0.8(3) . . . . ?
Fe1 C4 C5 C1 -58.47(18) . . . . ?
C3 C4 C5 Fe1 59.2(2) . . . . ?
C2 C1 C5 C4 -1.0(3) . . . . ?
C6 C1 C5 C4 175.9(2) . . . . ?
Fe1 C1 C5 C4 59.52(19) . . . . ?
C2 C1 C5 Fe1 -60.52(18) . . . . ?
C6 C1 C5 Fe1 116.3(3) . . . . ?
C10 Fe1 C5 C4 166.96(17) . . . . ?
C1 Fe1 C5 C4 -120.5(2) . . . . ?
C14 Fe1 C5 C4 124.48(18) . . . . ?
C11 Fe1 C5 C4 -166.4(2) . . . . ?
C2 Fe1 C5 C4 -81.47(19) . . . . ?
C13 Fe1 C5 C4 85.7(2) . . . . ?
C12 Fe1 C5 C4 67.9(4) . . . . ?
C3 Fe1 C5 C4 -37.42(18) . . . . ?
C10 Fe1 C5 C1 -72.51(18) . . . . ?
C14 Fe1 C5 C1 -114.99(16) . . . . ?
C11 Fe1 C5 C1 -45.9(3) . . . . ?
C2 Fe1 C5 C1 39.06(16) . . . . ?
C13 Fe1 C5 C1 -153.79(15) . . . . ?
C12 Fe1 C5 C1 -171.5(3) . . . . ?
C4 Fe1 C5 C1 120.5(2) . . . . ?
C3 Fe1 C5 C1 83.11(18) . . . . ?
C5 C1 C6 C7 175.8(2) . . . . ?
C2 C1 C6 C7 -7.9(4) . . . . ?
Fe1 C1 C6 C7 -96.5(3) . . . . ?
C5 C1 C6 C8 -56.3(3) . . . . ?
C2 C1 C6 C8 119.9(3) . . . . ?
Fe1 C1 C6 C8 31.3(3) . . . . ?
C1 C6 C8 C9 -66.8(3) . . . . ?
C7 C6 C8 C9 61.0(3) . . . . ?
C6 C8 C9 C10 66.5(3) . . . . ?
C6 C8 C9 C30 -166.0(2) . . . . ?
C30 C9 C10 C11 113.5(3) . . . . ?
C8 C9 C10 C11 -119.5(3) . . . . ?
C30 C9 C10 C14 -69.1(3) . . . . ?
C8 C9 C10 C14 57.8(3) . . . . ?
C30 C9 C10 Fe1 -158.00(17) . . . . ?
C8 C9 C10 Fe1 -31.0(3) . . . . ?
C1 Fe1 C10 C11 121.86(16) . . . . ?
C14 Fe1 C10 C11 -117.9(2) . . . . ?
C5 Fe1 C10 C11 161.10(16) . . . . ?
C2 Fe1 C10 C11 83.59(17) . . . . ?
C13 Fe1 C10 C11 -80.29(16) . . . . ?
C12 Fe1 C10 C11 -37.02(16) . . . . ?
C4 Fe1 C10 C11 179.8(2) . . . . ?
C3 Fe1 C10 C11 70.1(3) . . . . ?
C1 Fe1 C10 C14 -120.28(14) . . . . ?
C5 Fe1 C10 C14 -81.04(16) . . . . ?
C11 Fe1 C10 C14 117.9(2) . . . . ?
C2 Fe1 C10 C14 -158.55(14) . . . . ?
C13 Fe1 C10 C14 37.57(14) . . . . ?
C12 Fe1 C10 C14 80.84(15) . . . . ?
C4 Fe1 C10 C14 -62.3(3) . . . . ?
C3 Fe1 C10 C14 -172.0(3) . . . . ?
C1 Fe1 C10 C9 1.8(2) . . . . ?
C14 Fe1 C10 C9 122.1(2) . . . . ?
C5 Fe1 C10 C9 41.1(2) . . . . ?
C11 Fe1 C10 C9 -120.0(3) . . . . ?
C2 Fe1 C10 C9 -36.4(2) . . . . ?
C13 Fe1 C10 C9 159.7(2) . . . . ?
C12 Fe1 C10 C9 -157.0(2) . . . . ?
C4 Fe1 C10 C9 59.8(3) . . . . ?
C3 Fe1 C10 C9 -49.9(4) . . . . ?
C14 C10 C11 C12 -0.8(3) . . . . ?
C9 C10 C11 C12 177.0(2) . . . . ?
Fe1 C10 C11 C12 59.29(18) . . . . ?
C14 C10 C11 Fe1 -60.05(16) . . . . ?
C9 C10 C11 Fe1 117.7(2) . . . . ?
C10 Fe1 C11 C12 -120.3(2) . . . . ?
C1 Fe1 C11 C12 169.77(15) . . . . ?
C14 Fe1 C11 C12 -81.13(16) . . . . ?
C5 Fe1 C11 C12 -158.5(2) . . . . ?
C2 Fe1 C11 C12 126.42(17) . . . . ?
C13 Fe1 C11 C12 -36.86(16) . . . . ?
C4 Fe1 C11 C12 60.0(5) . . . . ?
C3 Fe1 C11 C12 86.7(2) . . . . ?
C1 Fe1 C11 C10 -69.97(17) . . . . ?
C14 Fe1 C11 C10 39.13(14) . . . . ?
C5 Fe1 C11 C10 -38.2(3) . . . . ?
C2 Fe1 C11 C10 -113.31(16) . . . . ?
C13 Fe1 C11 C10 83.41(16) . . . . ?
C12 Fe1 C11 C10 120.3(2) . . . . ?
C4 Fe1 C11 C10 -179.7(4) . . . . ?
C3 Fe1 C11 C10 -153.07(16) . . . . ?
C10 C11 C12 C13 0.3(3) . . . . ?
Fe1 C11 C12 C13 58.25(19) . . . . ?
C10 C11 C12 Fe1 -57.93(17) . . . . ?
C10 Fe1 C12 C13 -82.90(16) . . . . ?
C1 Fe1 C12 C13 -143.3(2) . . . . ?
C14 Fe1 C12 C13 -37.88(15) . . . . ?
C5 Fe1 C12 C13 23.1(4) . . . . ?
C11 Fe1 C12 C13 -120.5(2) . . . . ?
C2 Fe1 C12 C13 167.33(16) . . . . ?
C4 Fe1 C12 C13 75.9(2) . . . . ?
C3 Fe1 C12 C13 121.00(17) . . . . ?
C10 Fe1 C12 C11 37.59(15) . . . . ?
C1 Fe1 C12 C11 -22.8(3) . . . . ?
C14 Fe1 C12 C11 82.61(16) . . . . ?
C5 Fe1 C12 C11 143.6(3) . . . . ?
C2 Fe1 C12 C11 -72.2(2) . . . . ?
C13 Fe1 C12 C11 120.5(2) . . . . ?
C4 Fe1 C12 C11 -163.64(17) . . . . ?
C3 Fe1 C12 C11 -118.51(17) . . . . ?
C11 C12 C13 C14 0.2(3) . . . . ?
Fe1 C12 C13 C14 57.97(17) . . . . ?
C11 C12 C13 Fe1 -57.72(18) . . . . ?
C10 Fe1 C13 C12 81.47(16) . . . . ?
C1 Fe1 C13 C12 144.3(2) . . . . ?
C14 Fe1 C13 C12 119.7(2) . . . . ?
C5 Fe1 C13 C12 -172.04(15) . . . . ?
C11 Fe1 C13 C12 37.11(15) . . . . ?
C2 Fe1 C13 C12 -38.7(5) . . . . ?
C4 Fe1 C13 C12 -127.59(16) . . . . ?
C3 Fe1 C13 C12 -84.4(2) . . . . ?
C10 Fe1 C13 C14 -38.19(14) . . . . ?
C1 Fe1 C13 C14 24.6(3) . . . . ?
C5 Fe1 C13 C14 68.30(18) . . . . ?
C11 Fe1 C13 C14 -82.55(16) . . . . ?
C2 Fe1 C13 C14 -158.3(4) . . . . ?
C12 Fe1 C13 C14 -119.7(2) . . . . ?
C4 Fe1 C13 C14 112.75(16) . . . . ?
C3 Fe1 C13 C14 155.89(16) . . . . ?
C15 N1 C14 C13 -17.9(4) . . . . ?
C15 N1 C14 C10 168.4(2) . . . . ?
C15 N1 C14 Fe1 -108.5(2) . . . . ?
C12 C13 C14 N1 -175.1(2) . . . . ?
Fe1 C13 C14 N1 -116.1(3) . . . . ?
C12 C13 C14 C10 -0.7(3) . . . . ?
Fe1 C13 C14 C10 58.35(16) . . . . ?
C12 C13 C14 Fe1 -59.06(18) . . . . ?
C11 C10 C14 N1 175.9(2) . . . . ?
C9 C10 C14 N1 -1.8(4) . . . . ?
Fe1 C10 C14 N1 115.4(2) . . . . ?
C11 C10 C14 C13 0.9(3) . . . . ?
C9 C10 C14 C13 -176.8(2) . . . . ?
Fe1 C10 C14 C13 -59.58(17) . . . . ?
C11 C10 C14 Fe1 60.48(16) . . . . ?
C9 C10 C14 Fe1 -117.2(2) . . . . ?
C10 Fe1 C14 N1 -114.9(2) . . . . ?
C1 Fe1 C14 N1 -43.3(2) . . . . ?
C5 Fe1 C14 N1 -2.0(2) . . . . ?
C11 Fe1 C14 N1 -153.5(2) . . . . ?
C2 Fe1 C14 N1 -68.1(3) . . . . ?
C13 Fe1 C14 N1 125.5(3) . . . . ?
C12 Fe1 C14 N1 162.7(2) . . . . ?
C4 Fe1 C14 N1 36.9(2) . . . . ?
C3 Fe1 C14 N1 56.1(4) . . . . ?
C10 Fe1 C14 C13 119.6(2) . . . . ?
C1 Fe1 C14 C13 -168.82(15) . . . . ?
C5 Fe1 C14 C13 -127.50(16) . . . . ?
C11 Fe1 C14 C13 80.96(16) . . . . ?
C2 Fe1 C14 C13 166.3(2) . . . . ?
C12 Fe1 C14 C13 37.21(15) . . . . ?
C4 Fe1 C14 C13 -88.63(18) . . . . ?
C3 Fe1 C14 C13 -69.4(4) . . . . ?
C1 Fe1 C14 C10 71.56(16) . . . . ?
C5 Fe1 C14 C10 112.88(14) . . . . ?
C11 Fe1 C14 C10 -38.65(13) . . . . ?
C2 Fe1 C14 C10 46.7(3) . . . . ?
C13 Fe1 C14 C10 -119.6(2) . . . . ?
C12 Fe1 C14 C10 -82.41(15) . . . . ?
C4 Fe1 C14 C10 151.75(15) . . . . ?
C3 Fe1 C14 C10 171.0(3) . . . . ?
C14 N1 C15 C16 176.8(2) . . . . ?
N1 C15 C16 C21 -2.9(4) . . . . ?
N1 C15 C16 C17 178.2(2) . . . . ?
C21 C16 C17 C18 -0.4(4) . . . . ?
C15 C16 C17 C18 178.5(2) . . . . ?
C16 C17 C18 C19 0.4(4) . . . . ?
C17 C18 C19 C20 -0.1(5) . . . . ?
C18 C19 C20 C21 -0.4(7) . . . . ?
C19 C20 C21 C16 0.4(7) . . . . ?
C17 C16 C21 C20 -0.1(5) . . . . ?
C15 C16 C21 C20 -179.0(3) . . . . ?
C10 C9 C30 C34 21.7(3) . . . . ?
C8 C9 C30 C34 -106.4(3) . . . . ?
C10 C9 C30 C31 -158.6(2) . . . . ?
C8 C9 C30 C31 73.3(3) . . . . ?
C10 C9 C30 Zr1 -68.5(2) . . . . ?
C8 C9 C30 Zr1 163.37(15) . . . . ?
Cl2 Zr1 C30 C34 104.98(14) . . . . ?
Cl1 Zr1 C30 C34 -162.51(14) . . . . ?
C33 Zr1 C30 C34 37.47(15) . . . . ?
C36 Zr1 C30 C34 -31.98(17) . . . . ?
C37 Zr1 C30 C34 -63.53(17) . . . . ?
C35 Zr1 C30 C34 -24.7(2) . . . . ?
C39 Zr1 C30 C34 -76.1(2) . . . . ?
C32 Zr1 C30 C34 78.14(16) . . . . ?
C38 Zr1 C30 C34 -88.12(17) . . . . ?
C31 Zr1 C30 C34 114.6(2) . . . . ?
Cl2 Zr1 C30 C31 -9.63(18) . . . . ?
Cl1 Zr1 C30 C31 82.88(15) . . . . ?
C33 Zr1 C30 C31 -77.15(17) . . . . ?
C36 Zr1 C30 C31 -146.59(16) . . . . ?
C37 Zr1 C30 C31 -178.14(17) . . . . ?
C34 Zr1 C30 C31 -114.6(2) . . . . ?
C35 Zr1 C30 C31 -139.29(17) . . . . ?
C39 Zr1 C30 C31 169.3(2) . . . . ?
C32 Zr1 C30 C31 -36.47(16) . . . . ?
C38 Zr1 C30 C31 157.27(16) . . . . ?
Cl2 Zr1 C30 C9 -130.36(16) . . . . ?
Cl1 Zr1 C30 C9 -37.84(17) . . . . ?
C33 Zr1 C30 C9 162.1(2) . . . . ?
C36 Zr1 C30 C9 92.68(19) . . . . ?
C37 Zr1 C30 C9 61.1(2) . . . . ?
C34 Zr1 C30 C9 124.7(2) . . . . ?
C35 Zr1 C30 C9 100.0(2) . . . . ?
C39 Zr1 C30 C9 48.6(3) . . . . ?
C32 Zr1 C30 C9 -157.2(2) . . . . ?
C38 Zr1 C30 C9 36.5(2) . . . . ?
C31 Zr1 C30 C9 -120.7(3) . . . . ?
C34 C30 C31 C32 1.0(3) . . . . ?
C9 C30 C31 C32 -178.8(2) . . . . ?
Zr1 C30 C31 C32 65.21(18) . . . . ?
C34 C30 C31 Zr1 -64.20(17) . . . . ?
C9 C30 C31 Zr1 116.0(2) . . . . ?
Cl2 Zr1 C31 C32 56.49(16) . . . . ?
Cl1 Zr1 C31 C32 151.46(16) . . . . ?
C33 Zr1 C31 C32 -37.09(16) . . . . ?
C36 Zr1 C31 C32 -71.3(2) . . . . ?
C37 Zr1 C31 C32 -113.62(19) . . . . ?
C34 Zr1 C31 C32 -78.75(17) . . . . ?
C35 Zr1 C31 C32 -31.8(3) . . . . ?
C39 Zr1 C31 C32 151.4(11) . . . . ?
C38 Zr1 C31 C32 -153.2(2) . . . . ?
C30 Zr1 C31 C32 -116.0(2) . . . . ?
Cl2 Zr1 C31 C30 172.44(14) . . . . ?
Cl1 Zr1 C31 C30 -92.59(15) . . . . ?
C33 Zr1 C31 C30 78.86(16) . . . . ?
C36 Zr1 C31 C30 44.6(2) . . . . ?
C37 Zr1 C31 C30 2.3(2) . . . . ?
C34 Zr1 C31 C30 37.20(14) . . . . ?
C35 Zr1 C31 C30 84.1(3) . . . . ?
C39 Zr1 C31 C30 -92.6(12) . . . . ?
C32 Zr1 C31 C30 116.0(2) . . . . ?
C38 Zr1 C31 C30 -37.2(3) . . . . ?
C30 C31 C32 C33 -2.0(3) . . . . ?
Zr1 C31 C32 C33 64.14(19) . . . . ?
C30 C31 C32 Zr1 -66.10(17) . . . . ?
Cl2 Zr1 C32 C33 122.16(16) . . . . ?
Cl1 Zr1 C32 C33 -145.51(15) . . . . ?
C36 Zr1 C32 C33 12.20(19) . . . . ?
C37 Zr1 C32 C33 -21.1(2) . . . . ?
C34 Zr1 C32 C33 -38.66(16) . . . . ?
C35 Zr1 C32 C33 48.0(2) . . . . ?
C39 Zr1 C32 C33 70.5(3) . . . . ?
C38 Zr1 C32 C33 -23.6(5) . . . . ?
C31 Zr1 C32 C33 -115.5(2) . . . . ?
C30 Zr1 C32 C33 -78.92(17) . . . . ?
Cl2 Zr1 C32 C31 -122.31(16) . . . . ?
Cl1 Zr1 C32 C31 -29.98(17) . . . . ?
C33 Zr1 C32 C31 115.5(2) . . . . ?
C36 Zr1 C32 C31 127.73(17) . . . . ?
C37 Zr1 C32 C31 94.4(2) . . . . ?
C34 Zr1 C32 C31 76.87(16) . . . . ?
C35 Zr1 C32 C31 163.55(16) . . . . ?
C39 Zr1 C32 C31 -174.0(2) . . . . ?
C38 Zr1 C32 C31 91.9(5) . . . . ?
C30 Zr1 C32 C31 36.61(15) . . . . ?
C31 C32 C33 C34 2.1(3) . . . . ?
Zr1 C32 C33 C34 68.45(18) . . . . ?
C31 C32 C33 Zr1 -66.32(19) . . . . ?
Cl2 Zr1 C33 C32 -56.67(16) . . . . ?
Cl1 Zr1 C33 C32 48.39(19) . . . . ?
C36 Zr1 C33 C32 -168.87(18) . . . . ?
C37 Zr1 C33 C32 164.44(17) . . . . ?
C34 Zr1 C33 C32 113.0(2) . . . . ?
C35 Zr1 C33 C32 -141.05(17) . . . . ?
C39 Zr1 C33 C32 -144.6(2) . . . . ?
C38 Zr1 C33 C32 171.87(19) . . . . ?
C31 Zr1 C33 C32 36.55(15) . . . . ?
C30 Zr1 C33 C32 76.74(17) . . . . ?
Cl2 Zr1 C33 C34 -169.69(15) . . . . ?
Cl1 Zr1 C33 C34 -64.63(19) . . . . ?
C36 Zr1 C33 C34 78.11(18) . . . . ?
C37 Zr1 C33 C34 51.41(18) . . . . ?
C35 Zr1 C33 C34 105.92(17) . . . . ?
C39 Zr1 C33 C34 102.4(2) . . . . ?
C32 Zr1 C33 C34 -113.0(2) . . . . ?
C38 Zr1 C33 C34 58.8(2) . . . . ?
C31 Zr1 C33 C34 -76.48(17) . . . . ?
C30 Zr1 C33 C34 -36.28(15) . . . . ?
C31 C30 C34 C33 0.3(3) . . . . ?
C9 C30 C34 C33 -179.9(2) . . . . ?
Zr1 C30 C34 C33 -65.04(18) . . . . ?
C31 C30 C34 Zr1 65.36(17) . . . . ?
C9 C30 C34 Zr1 -114.9(2) . . . . ?
C32 C33 C34 C30 -1.5(3) . . . . ?
Zr1 C33 C34 C30 67.70(18) . . . . ?
C32 C33 C34 Zr1 -69.22(18) . . . . ?
Cl2 Zr1 C34 C30 -102.29(14) . . . . ?
Cl1 Zr1 C34 C30 19.17(16) . . . . ?
C33 Zr1 C34 C30 -115.6(2) . . . . ?
C36 Zr1 C34 C30 148.43(16) . . . . ?
C37 Zr1 C34 C30 115.27(16) . . . . ?
C35 Zr1 C34 C30 162.67(15) . . . . ?
C39 Zr1 C34 C30 136.93(19) . . . . ?
C32 Zr1 C34 C30 -77.64(16) . . . . ?
C38 Zr1 C34 C30 106.49(16) . . . . ?
C31 Zr1 C34 C30 -37.31(14) . . . . ?
Cl2 Zr1 C34 C33 13.3(2) . . . . ?
Cl1 Zr1 C34 C33 134.77(15) . . . . ?
C36 Zr1 C34 C33 -95.97(18) . . . . ?
C37 Zr1 C34 C33 -129.13(18) . . . . ?
C35 Zr1 C34 C33 -81.73(18) . . . . ?
C39 Zr1 C34 C33 -107.5(2) . . . . ?
C32 Zr1 C34 C33 37.96(17) . . . . ?
C38 Zr1 C34 C33 -137.91(18) . . . . ?
C31 Zr1 C34 C33 78.29(18) . . . . ?
C30 Zr1 C34 C33 115.6(2) . . . . ?
Cl2 Zr1 C35 C36 -156.06(19) . . . . ?
Cl1 Zr1 C35 C36 111.38(19) . . . . ?
C33 Zr1 C35 C36 -60.3(2) . . . . ?
C37 Zr1 C35 C36 37.7(2) . . . . ?
C34 Zr1 C35 C36 -26.8(2) . . . . ?
C39 Zr1 C35 C36 114.7(3) . . . . ?
C32 Zr1 C35 C36 -84.4(2) . . . . ?
C38 Zr1 C35 C36 77.7(2) . . . . ?
C31 Zr1 C35 C36 -64.7(3) . . . . ?
C30 Zr1 C35 C36 -13.3(3) . . . . ?
Cl2 Zr1 C35 C39 89.2(2) . . . . ?
Cl1 Zr1 C35 C39 -3.4(3) . . . . ?
C33 Zr1 C35 C39 -175.1(2) . . . . ?
C36 Zr1 C35 C39 -114.7(3) . . . . ?
C37 Zr1 C35 C39 -77.1(3) . . . . ?
C34 Zr1 C35 C39 -141.5(2) . . . . ?
C32 Zr1 C35 C39 160.8(2) . . . . ?
C38 Zr1 C35 C39 -37.0(2) . . . . ?
C31 Zr1 C35 C39 -179.4(2) . . . . ?
C30 Zr1 C35 C39 -128.0(2) . . . . ?
C39 C35 C36 C37 0.0(3) . . . . ?
Zr1 C35 C36 C37 -66.7(2) . . . . ?
C39 C35 C36 Zr1 66.7(2) . . . . ?
Cl2 Zr1 C36 C35 25.9(2) . . . . ?
Cl1 Zr1 C36 C35 -94.6(2) . . . . ?
C33 Zr1 C36 C35 120.2(2) . . . . ?
C37 Zr1 C36 C35 -114.4(3) . . . . ?
C34 Zr1 C36 C35 153.7(2) . . . . ?
C39 Zr1 C36 C35 -37.3(2) . . . . ?
C32 Zr1 C36 C35 113.55(19) . . . . ?
C38 Zr1 C36 C35 -77.3(2) . . . . ?
C31 Zr1 C36 C35 147.59(18) . . . . ?
C30 Zr1 C36 C35 170.61(19) . . . . ?
Cl2 Zr1 C36 C37 140.3(2) . . . . ?
Cl1 Zr1 C36 C37 19.7(2) . . . . ?
C33 Zr1 C36 C37 -125.4(2) . . . . ?
C34 Zr1 C36 C37 -91.9(2) . . . . ?
C35 Zr1 C36 C37 114.4(3) . . . . ?
C39 Zr1 C36 C37 77.1(2) . . . . ?
C32 Zr1 C36 C37 -132.1(2) . . . . ?
C38 Zr1 C36 C37 37.1(2) . . . . ?
C31 Zr1 C36 C37 -98.0(2) . . . . ?
C30 Zr1 C36 C37 -75.0(2) . . . . ?
C35 C36 C37 C38 -0.8(3) . . . . ?
Zr1 C36 C37 C38 -67.9(2) . . . . ?
C35 C36 C37 Zr1 67.1(2) . . . . ?
Cl2 Zr1 C37 C38 57.4(3) . . . . ?
Cl1 Zr1 C37 C38 -50.9(2) . . . . ?
C33 Zr1 C37 C38 169.7(2) . . . . ?
C36 Zr1 C37 C38 114.0(3) . . . . ?
C34 Zr1 C37 C38 -164.4(2) . . . . ?
C35 Zr1 C37 C38 76.9(2) . . . . ?
C39 Zr1 C37 C38 36.3(2) . . . . ?
C32 Zr1 C37 C38 -178.8(2) . . . . ?
C31 Zr1 C37 C38 -136.6(2) . . . . ?
C30 Zr1 C37 C38 -135.3(2) . . . . ?
Cl2 Zr1 C37 C36 -56.6(3) . . . . ?
Cl1 Zr1 C37 C36 -164.95(19) . . . . ?
C33 Zr1 C37 C36 55.7(2) . . . . ?
C34 Zr1 C37 C36 81.6(2) . . . . ?
C35 Zr1 C37 C36 -37.10(19) . . . . ?
C39 Zr1 C37 C36 -77.8(2) . . . . ?
C32 Zr1 C37 C36 67.2(2) . . . . ?
C38 Zr1 C37 C36 -114.0(3) . . . . ?
C31 Zr1 C37 C36 109.4(2) . . . . ?
C30 Zr1 C37 C36 110.7(2) . . . . ?
C36 C37 C38 C39 1.3(4) . . . . ?
Zr1 C37 C38 C39 -65.6(2) . . . . ?
C36 C37 C38 Zr1 66.9(2) . . . . ?
Cl2 Zr1 C38 C37 -139.5(2) . . . . ?
Cl1 Zr1 C38 C37 128.8(2) . . . . ?
C33 Zr1 C38 C37 -13.8(3) . . . . ?
C36 Zr1 C38 C37 -37.95(19) . . . . ?
C34 Zr1 C38 C37 16.5(2) . . . . ?
C35 Zr1 C38 C37 -78.5(2) . . . . ?
C39 Zr1 C38 C37 -116.1(3) . . . . ?
C32 Zr1 C38 C37 3.4(6) . . . . ?
C31 Zr1 C38 C37 72.9(3) . . . . ?
C30 Zr1 C38 C37 51.6(2) . . . . ?
Cl2 Zr1 C38 C39 -23.4(2) . . . . ?
Cl1 Zr1 C38 C39 -115.1(2) . . . . ?
C33 Zr1 C38 C39 102.3(3) . . . . ?
C36 Zr1 C38 C39 78.1(2) . . . . ?
C37 Zr1 C38 C39 116.1(3) . . . . ?
C34 Zr1 C38 C39 132.6(2) . . . . ?
C35 Zr1 C38 C39 37.6(2) . . . . ?
C32 Zr1 C38 C39 119.5(5) . . . . ?
C31 Zr1 C38 C39 -171.00(19) . . . . ?
C30 Zr1 C38 C39 167.7(2) . . . . ?
C37 C38 C39 C35 -1.3(4) . . . . ?
Zr1 C38 C39 C35 -66.4(2) . . . . ?
C37 C38 C39 Zr1 65.1(2) . . . . ?
C36 C35 C39 C38 0.8(4) . . . . ?
Zr1 C35 C39 C38 67.0(2) . . . . ?
C36 C35 C39 Zr1 -66.3(2) . . . . ?
Cl2 Zr1 C39 C38 158.5(2) . . . . ?
Cl1 Zr1 C39 C38 62.9(2) . . . . ?
C33 Zr1 C39 C38 -107.8(3) . . . . ?
C36 Zr1 C39 C38 -77.3(2) . . . . ?
C37 Zr1 C39 C38 -36.3(2) . . . . ?
C34 Zr1 C39 C38 -63.3(3) . . . . ?
C35 Zr1 C39 C38 -114.3(3) . . . . ?
C32 Zr1 C39 C38 -150.8(3) . . . . ?
C31 Zr1 C39 C38 63.0(12) . . . . ?
C30 Zr1 C39 C38 -20.7(3) . . . . ?
Cl2 Zr1 C39 C35 -87.1(2) . . . . ?
Cl1 Zr1 C39 C35 177.3(2) . . . . ?
C33 Zr1 C39 C35 6.5(3) . . . . ?
C36 Zr1 C39 C35 37.02(19) . . . . ?
C37 Zr1 C39 C35 78.0(2) . . . . ?
C34 Zr1 C39 C35 51.0(3) . . . . ?
C32 Zr1 C39 C35 -36.5(4) . . . . ?
C38 Zr1 C39 C35 114.3(3) . . . . ?
C31 Zr1 C39 C35 177.3(10) . . . . ?
C30 Zr1 C39 C35 93.7(3) . . . . ?
